data_1531555
loop_
_publ_author_name
'Kahlenberg, V.'

_publ_section_title
;
 Synthesis and crystal structure of Sr10 Al6 O19: a derivative of the
 perovskite structure type in the system Sr O - Al2 O3
;
_journal_name_full 'Materials Research Bulletin'
_journal_page_first 715
_journal_page_last 726
_journal_volume 37
_journal_year 2002
_chemical_formula_sum 'Al6 O19 Sr10'
_chemical_name_systematic 'Sr10 Al6 O19'
_space_group_IT_number 15
_symmetry_space_group_name_Hall '-C 2yc'
_symmetry_space_group_name_H-M 'C 1 2/c 1'
_cell_angle_alpha 90
_cell_angle_beta 103.68
_cell_angle_gamma 90
_cell_formula_units_Z 8
_cell_length_a 34.5823
_cell_length_b 7.846
_cell_length_c 15.7485
_cell_volume 4151.863
_citation_journal_id_ASTM MRBUAC
_cod_data_source_file Kahlenberg_MRBUAC_2002_787.cif
_cod_data_source_block Al6O19Sr10
_cod_database_code 1531555

loop_
_symmetry_equiv_pos_as_xyz
x,y,z
-x,y,-z+1/2
-x,-y,-z
x,-y,z-1/2
x+1/2,y+1/2,z
-x+1/2,y+1/2,-z+1/2
-x+1/2,-y+1/2,-z
x+1/2,-y+1/2,z-1/2

loop_
_atom_site_label
_atom_site_type_symbol
_atom_site_fract_x
_atom_site_fract_y
_atom_site_fract_z
_atom_site_occupancy
_atom_site_U_iso_or_equiv
Sr9 Sr+2 0 0.7175 0.25 1 0.0
O16 O-2 0.1863 0.74 0.2304 1 0.0
Sr6 Sr+2 0.12498 0.7504 0.32137 1 0.0
Sr11 Sr+2 0.25108 0.2523 0.11738 1 0.0
Sr2 Sr+2 0.11981 0.7034 0.07483 1 0.0
Sr7 Sr+2 0.25029 0.2291 0.34998 1 0.0
O1 O-2 0.1858 0.0543 0.32 1 0.0
Al4 Al+3 0.17882 0.9654 0.2152 1 0.0
Sr4 Sr+2 0.00065 0.7555 0.0249 1 0.0
O8 O-2 0.1372 0.4519 0.1827 1 0.0
Sr10 Sr+2 0 0.1632 0.25 1 0.0
O12 O-2 0.1261 0.9811 0.1658 1 0.0
O3 O-2 0.0233 0.069 0.8602 1 0.0
O4 O-2 0.0625 0.7741 0.168 1 0.0
Sr8 Sr+2 0.1306 0.2398 0.06258 1 0.0
Al1 Al+3 0.05658 0.5355 -0.0898 1 0.0
O5 O-2 0.2271 0.4373 0.2087 1 0.0
Al6 Al+3 0.19423 0.4933 0.4615 1 0.0
O18 O-2 0.1789 0.7071 0.4715 1 0.0
Al2 Al+3 0.06441 0.981 -0.0671 1 0.0
Sr5 Sr+2 0.18651 0.0237 0.47679 1 0.0
O10 O-2 0.0816 0.4848 0.8287 1 0.0
O17 O-2 0.005 0.5027 0.8759 1 0.0
O6 O-2 0.0558 0.0337 0.0378 1 0.0
Al5 Al+3 0.18513 0.5132 0.2381 1 0.0
O15 O-2 0.1129 0.0333 -0.0732 1 0.0
O9 O-2 0.0646 0.1594 0.2141 1 0.0
O19 O-2 0.2005 0.0377 0.1336 1 0.0
Sr1 Sr+2 0.126 0.2503 0.32715 1 0.0
O14 O-2 0.0734 0.4417 0.0147 1 0.0
O13 O-2 0.2447 0.4843 0.5129 1 0.0
O11 O-2 0.0623 0.756 -0.0675 1 0.0
Sr3 Sr+2 0.06428 0.4573 0.16782 1 0.0
Al3 Al+3 0.07395 0.99 0.1513 1 0.0
O7 O-2 0.1892 0.4682 0.3484 1 0.0
O2 O-2 0.1675 0.3225 0.4913 1 0.0
